data_7229039
loop_
_publ_author_name
'Jiang, Wang'
'Sun, Jing'
'Yan, Chao-Guo'

_publ_section_title
;
 Diastereoselective synthesis of
 benzo[d]chromeno[3&#x2032;,4&#x2032;:3,4]pyrrolo[2,1-b]thiazoles via
 cycloaddition reaction of benzothiazolium salts with 3-nitrochromenes
;
_journal_issue 67
_journal_name_full 'RSC Adv.'
_journal_page_first 42387
_journal_paper_doi 10.1039/C7RA06548E
_journal_volume 7
_journal_year 2017
_chemical_formula_moiety 'C26 H20 Cl2 N2 O5 S'
_chemical_formula_sum 'C26 H20 Cl2 N2 O5 S'
_chemical_formula_weight 543.40
_space_group_crystal_system monoclinic
_space_group_IT_number 14
_space_group_name_Hall '-P 2ybc'
_space_group_name_H-M_alt 'P 1 21/c 1'
_symmetry_space_group_name_Hall '-P 2ybc'
_symmetry_space_group_name_H-M 'P 1 21/c 1'
_atom_sites_solution_hydrogens geom
_audit_creation_method SHELXL-2014/7
_audit_update_record
;
2017-05-03 deposited with the CCDC.
2017-08-28 downloaded from the CCDC.
;
_cell_angle_alpha 90
_cell_angle_beta 111.7536(15)
_cell_angle_gamma 90
_cell_formula_units_Z 4
_cell_length_a 14.6578(7)
_cell_length_b 10.9282(5)
_cell_length_c 16.4917(8)
_cell_measurement_reflns_used 9989
_cell_measurement_temperature 296(2)
_cell_measurement_theta_max 27.27
_cell_measurement_theta_min 2.29
_cell_volume 2453.6(2)
_computing_cell_refinement 'Bruker SAINT'
_computing_data_collection 'Bruker APEX2'
_computing_data_reduction 'Bruker SAINT'
_computing_molecular_graphics 'Bruker SHELXTL'
_computing_publication_material 'Bruker SHELXTL'
_computing_structure_refinement 'SHELXL-2014/7 (Sheldrick, 2014)'
_computing_structure_solution 'SHELXS-97 (Sheldrick 2008)'
_diffrn_ambient_temperature 296(2)
_diffrn_measured_fraction_theta_full 0.994
_diffrn_measured_fraction_theta_max 0.994
_diffrn_measurement_device_type 'CCD area detector'
_diffrn_measurement_method 'phi and omega scans'
_diffrn_radiation_source 'fine-focus sealed tube'
_diffrn_radiation_type MoK\a
_diffrn_radiation_wavelength 0.71073
_diffrn_reflns_av_R_equivalents 0.0317
_diffrn_reflns_av_unetI/netI 0.0286
_diffrn_reflns_Laue_measured_fraction_full 0.994
_diffrn_reflns_Laue_measured_fraction_max 0.994
_diffrn_reflns_limit_h_max 18
_diffrn_reflns_limit_h_min -18
_diffrn_reflns_limit_k_max 13
_diffrn_reflns_limit_k_min -11
_diffrn_reflns_limit_l_max 20
_diffrn_reflns_limit_l_min -20
_diffrn_reflns_number 21672
_diffrn_reflns_point_group_measured_fraction_full 0.994
_diffrn_reflns_point_group_measured_fraction_max 0.994
_diffrn_reflns_theta_full 25.242
_diffrn_reflns_theta_max 25.999
_diffrn_reflns_theta_min 2.289
_exptl_absorpt_coefficient_mu 0.391
_exptl_absorpt_correction_T_max 0.925
_exptl_absorpt_correction_T_min 0.896
_exptl_absorpt_correction_type multi-scan
_exptl_absorpt_process_details sadabs
_exptl_crystal_colour colorless
_exptl_crystal_density_diffrn 1.471
_exptl_crystal_description block
_exptl_crystal_F_000 1120
_exptl_crystal_size_max 0.280
_exptl_crystal_size_mid 0.260
_exptl_crystal_size_min 0.200
_refine_diff_density_max 0.313
_refine_diff_density_min -0.475
_refine_diff_density_rms 0.051
_refine_ls_extinction_method none
_refine_ls_goodness_of_fit_ref 1.066
_refine_ls_hydrogen_treatment constr
_refine_ls_matrix_type full
_refine_ls_number_parameters 326
_refine_ls_number_reflns 4813
_refine_ls_number_restraints 0
_refine_ls_restrained_S_all 1.066
_refine_ls_R_factor_all 0.0576
_refine_ls_R_factor_gt 0.0405
_refine_ls_shift/su_max 0.001
_refine_ls_shift/su_mean 0.000
_refine_ls_structure_factor_coef Fsqd
_refine_ls_weighting_details 'w=1/[\s^2^(Fo^2^)+(0.0540P)^2^+0.5878P] where P=(Fo^2^+2Fc^2^)/3'
_refine_ls_weighting_scheme calc
_refine_ls_wR_factor_gt 0.0985
_refine_ls_wR_factor_ref 0.1045
_reflns_Friedel_coverage 0.000
_reflns_number_gt 3781
_reflns_number_total 4813
_reflns_threshold_expression 'I > 2\s(I)'
_cod_data_source_file c7ra06548e2.cif
_cod_data_source_block 4d
_cod_database_code 7229039
_shelx_shelxl_version_number 2014/7
_shelx_space_group_comment
; 
The symmetry employed for this shelxl refinement is uniquely defined 
by the following loop, which should always be used as a source of 
symmetry information in preference to the above space-group names. 
They are only intended as comments. 
;
_shelx_estimated_absorpt_t_min 0.898
_shelx_estimated_absorpt_t_max 0.926

loop_
_space_group_symop_operation_xyz
'x, y, z'
'-x, y+1/2, -z+1/2'
'-x, -y, -z'
'x, -y-1/2, z-1/2'

loop_
_atom_site_label
_atom_site_type_symbol
_atom_site_fract_x
_atom_site_fract_y
_atom_site_fract_z
_atom_site_U_iso_or_equiv
_atom_site_adp_type
_atom_site_occupancy
_atom_site_site_symmetry_order
_atom_site_calc_flag
_atom_site_refinement_flags_posn
_atom_site_refinement_flags_adp
C1 C 0.33869(15) 0.16410(18) 0.75555(12) 0.0406(5) Uani 1 1 d . .
C2 C 0.38004(17) 0.1231(2) 0.69683(13) 0.0500(5) Uani 1 1 d . .
H2 H 0.3516 0.0591 0.6587 0.060 Uiso 1 1 calc R U
C3 C 0.46397(17) 0.1794(2) 0.69628(14) 0.0554(6) Uani 1 1 d . .
H3 H 0.4927 0.1519 0.6579 0.067 Uiso 1 1 calc R U
C4 C 0.50583(16) 0.2750(2) 0.75121(15) 0.0535(6) Uani 1 1 d . .
H4 H 0.5611 0.3133 0.7480 0.064 Uiso 1 1 calc R U
C5 C 0.46710(14) 0.3155(2) 0.81148(13) 0.0452(5) Uani 1 1 d . .
H5 H 0.4959 0.3800 0.8490 0.054 Uiso 1 1 calc R U
C6 C 0.38460(14) 0.25738(17) 0.81436(12) 0.0367(4) Uani 1 1 d . .
C7 C 0.26834(14) 0.19117(16) 0.87202(12) 0.0372(4) Uani 1 1 d . .
H7 H 0.3024 0.1311 0.9173 0.045 Uiso 1 1 calc R U
C8 C 0.28974(13) 0.40928(15) 0.85918(11) 0.0308(4) Uani 1 1 d . .
H8 H 0.2857 0.4425 0.8028 0.037 Uiso 1 1 calc R U
C9 C 0.34769(13) 0.49723(16) 0.93195(12) 0.0317(4) Uani 1 1 d . .
C10 C 0.38215(19) 0.70669(19) 0.96541(15) 0.0579(6) Uani 1 1 d . .
H10A H 0.4529 0.6981 0.9926 0.069 Uiso 1 1 calc R U
H10B H 0.3547 0.7016 1.0105 0.069 Uiso 1 1 calc R U
C11 C 0.3566(3) 0.8263(2) 0.91935(19) 0.0809(9) Uani 1 1 d . .
H11A H 0.3817 0.8290 0.8732 0.121 Uiso 1 1 calc R U
H11B H 0.3852 0.8915 0.9599 0.121 Uiso 1 1 calc R U
H11C H 0.2865 0.8357 0.8952 0.121 Uiso 1 1 calc R U
C12 C 0.18402(13) 0.38556(15) 0.85736(11) 0.0309(4) Uani 1 1 d . .
H12 H 0.1389 0.3816 0.7963 0.037 Uiso 1 1 calc R U
C13 C 0.14673(13) 0.48109(15) 0.90300(11) 0.0317(4) Uani 1 1 d . .
C14 C 0.11655(14) 0.59450(16) 0.86473(13) 0.0386(4) Uani 1 1 d . .
H14 H 0.1165 0.6108 0.8094 0.046 Uiso 1 1 calc R U
C15 C 0.08674(14) 0.68277(17) 0.90907(14) 0.0421(5) Uani 1 1 d . .
C16 C 0.08546(14) 0.66099(18) 0.99086(14) 0.0435(5) Uani 1 1 d . .
H16 H 0.0658 0.7220 1.0202 0.052 Uiso 1 1 calc R U
C17 C 0.11356(14) 0.54840(17) 1.02871(13) 0.0413(5) Uani 1 1 d . .
H17 H 0.1122 0.5323 1.0836 0.050 Uiso 1 1 calc R U
C18 C 0.14387(13) 0.45889(16) 0.98489(12) 0.0337(4) Uani 1 1 d . .
C19 C 0.14387(15) 0.10412(18) 1.05813(14) 0.0436(5) Uani 1 1 d . .
H19 H 0.0864 0.1500 1.0372 0.052 Uiso 1 1 calc R U
C20 C 0.14503(15) -0.00415(18) 1.10181(14) 0.0444(5) Uani 1 1 d . .
H20 H 0.0890 -0.0312 1.1101 0.053 Uiso 1 1 calc R U
C21 C 0.23023(14) -0.07102(16) 1.13273(12) 0.0366(4) Uani 1 1 d . .
C22 C 0.31421(14) -0.03170(18) 1.12163(13) 0.0417(5) Uani 1 1 d . .
H22 H 0.3717 -0.0775 1.1432 0.050 Uiso 1 1 calc R U
C23 C 0.31164(14) 0.07681(18) 1.07794(12) 0.0388(4) Uani 1 1 d . .
H23 H 0.3682 0.1042 1.0706 0.047 Uiso 1 1 calc R U
C24 C 0.22644(13) 0.14571(16) 1.04490(12) 0.0337(4) Uani 1 1 d . .
C25 C 0.22544(14) 0.26489(16) 0.99850(12) 0.0333(4) Uani 1 1 d . .
H25 H 0.2926 0.2971 1.0207 0.040 Uiso 1 1 calc R U
C26 C 0.19092(13) 0.25742(16) 0.89733(11) 0.0329(4) Uani 1 1 d . .
Cl1 Cl 0.05398(5) 0.82652(5) 0.86189(5) 0.0680(2) Uani 1 1 d . .
Cl2 Cl 0.23250(4) -0.20568(5) 1.18973(4) 0.05287(17) Uani 1 1 d . .
N1 N 0.33677(11) 0.28802(13) 0.87229(10) 0.0333(3) Uani 1 1 d . .
N2 N 0.09238(13) 0.19507(15) 0.86341(11) 0.0431(4) Uani 1 1 d . .
O1 O 0.39024(10) 0.46976(12) 1.00685(9) 0.0451(3) Uani 1 1 d . .
O2 O 0.34148(10) 0.61006(11) 0.90081(9) 0.0425(3) Uani 1 1 d . .
O3 O 0.16607(10) 0.34695(11) 1.02520(8) 0.0408(3) Uani 1 1 d . .
O4 O 0.02162(11) 0.25490(15) 0.86030(11) 0.0618(4) Uani 1 1 d . .
O5 O 0.08935(13) 0.08742(14) 0.84498(12) 0.0694(5) Uani 1 1 d . .
S1 S 0.22796(4) 0.11615(5) 0.76370(4) 0.05220(17) Uani 1 1 d . .

loop_
_atom_site_aniso_label
_atom_site_aniso_U_11
_atom_site_aniso_U_22
_atom_site_aniso_U_33
_atom_site_aniso_U_23
_atom_site_aniso_U_13
_atom_site_aniso_U_12
C1 0.0523(12) 0.0395(10) 0.0317(10) 0.0023(8) 0.0174(9) 0.0119(9)
C2 0.0662(15) 0.0502(12) 0.0333(11) -0.0032(9) 0.0180(10) 0.0207(11)
C3 0.0579(14) 0.0743(16) 0.0404(12) 0.0047(11) 0.0256(11) 0.0266(12)
C4 0.0430(12) 0.0763(16) 0.0464(13) 0.0068(11) 0.0224(10) 0.0170(11)
C5 0.0388(11) 0.0571(13) 0.0388(11) 0.0009(9) 0.0134(9) 0.0083(10)
C6 0.0432(11) 0.0400(10) 0.0274(10) 0.0032(8) 0.0137(8) 0.0135(9)
C7 0.0530(12) 0.0287(9) 0.0316(10) -0.0003(7) 0.0175(9) 0.0026(8)
C8 0.0385(10) 0.0295(9) 0.0281(9) 0.0025(7) 0.0165(8) 0.0038(8)
C9 0.0343(9) 0.0317(9) 0.0340(10) 0.0006(7) 0.0184(8) -0.0010(8)
C10 0.0811(16) 0.0377(12) 0.0498(14) -0.0112(10) 0.0183(12) -0.0128(11)
C11 0.131(3) 0.0394(13) 0.0748(19) -0.0083(12) 0.0405(18) -0.0058(15)
C12 0.0361(10) 0.0291(9) 0.0275(9) 0.0008(7) 0.0118(8) 0.0002(7)
C13 0.0317(9) 0.0301(9) 0.0339(10) 0.0007(7) 0.0129(8) 0.0019(7)
C14 0.0410(11) 0.0379(10) 0.0403(11) 0.0076(8) 0.0190(9) 0.0061(9)
C15 0.0427(11) 0.0310(10) 0.0548(13) 0.0070(9) 0.0208(10) 0.0089(9)
C16 0.0475(12) 0.0356(10) 0.0507(13) -0.0046(9) 0.0220(10) 0.0067(9)
C17 0.0502(12) 0.0393(11) 0.0390(11) -0.0027(8) 0.0218(9) 0.0025(9)
C18 0.0360(10) 0.0293(9) 0.0357(10) 0.0015(7) 0.0133(8) 0.0011(8)
C19 0.0406(11) 0.0429(11) 0.0515(12) 0.0144(9) 0.0219(10) 0.0112(9)
C20 0.0411(11) 0.0455(11) 0.0506(13) 0.0125(9) 0.0216(10) 0.0013(9)
C21 0.0471(11) 0.0305(9) 0.0290(10) 0.0031(7) 0.0104(8) -0.0004(8)
C22 0.0390(11) 0.0418(11) 0.0410(11) 0.0069(9) 0.0108(9) 0.0083(9)
C23 0.0362(10) 0.0415(11) 0.0409(11) 0.0040(8) 0.0167(9) -0.0009(9)
C24 0.0411(10) 0.0305(9) 0.0318(10) 0.0002(7) 0.0161(8) 0.0010(8)
C25 0.0402(10) 0.0295(9) 0.0330(10) 0.0006(7) 0.0169(8) 0.0012(8)
C26 0.0389(10) 0.0285(9) 0.0339(10) -0.0007(7) 0.0166(8) -0.0021(8)
Cl1 0.0918(5) 0.0397(3) 0.0850(5) 0.0203(3) 0.0472(4) 0.0279(3)
Cl2 0.0601(3) 0.0429(3) 0.0493(3) 0.0175(2) 0.0129(3) -0.0002(2)
N1 0.0418(8) 0.0294(8) 0.0321(8) -0.0010(6) 0.0178(7) 0.0038(7)
N2 0.0512(11) 0.0403(10) 0.0387(10) -0.0007(7) 0.0179(8) -0.0099(8)
O1 0.0557(8) 0.0430(8) 0.0321(8) 0.0019(6) 0.0111(7) -0.0076(7)
O2 0.0568(8) 0.0300(7) 0.0373(7) 0.0007(5) 0.0135(6) -0.0045(6)
O3 0.0608(9) 0.0326(7) 0.0370(7) 0.0052(5) 0.0274(7) 0.0093(6)
O4 0.0441(9) 0.0634(10) 0.0800(12) -0.0083(9) 0.0253(8) -0.0089(8)
O5 0.0799(12) 0.0375(9) 0.0935(13) -0.0129(8) 0.0353(10) -0.0218(8)
S1 0.0686(4) 0.0466(3) 0.0476(3) -0.0184(2) 0.0287(3) -0.0110(3)

loop_
_atom_type_symbol
_atom_type_description
_atom_type_scat_dispersion_real
_atom_type_scat_dispersion_imag
_atom_type_scat_source
C C 0.0033 0.0016 'International Tables Vol C Tables 4.2.6.8 and 6.1.1.4'
H H 0.0000 0.0000 'International Tables Vol C Tables 4.2.6.8 and 6.1.1.4'
N N 0.0061 0.0033 'International Tables Vol C Tables 4.2.6.8 and 6.1.1.4'
O O 0.0106 0.0060 'International Tables Vol C Tables 4.2.6.8 and 6.1.1.4'
S S 0.1246 0.1234 'International Tables Vol C Tables 4.2.6.8 and 6.1.1.4'
Cl Cl 0.1484 0.1585 'International Tables Vol C Tables 4.2.6.8 and 6.1.1.4'

loop_
_geom_angle_atom_site_label_1
_geom_angle_atom_site_label_2
_geom_angle_atom_site_label_3
_geom_angle
C2 C1 C6 119.7(2)
C2 C1 S1 127.55(17)
C6 C1 S1 112.69(14)
C3 C2 C1 118.7(2)
C3 C2 H2 120.6
C1 C2 H2 120.6
C4 C3 C2 121.2(2)
C4 C3 H3 119.4
C2 C3 H3 119.4
C3 C4 C5 121.0(2)
C3 C4 H4 119.5
C5 C4 H4 119.5
C6 C5 C4 118.3(2)
C6 C5 H5 120.9
C4 C5 H5 120.9
C5 C6 C1 120.94(18)
C5 C6 N1 124.88(18)
C1 C6 N1 114.14(17)
N1 C7 C26 103.59(14)
N1 C7 S1 107.34(12)
C26 C7 S1 117.95(13)
N1 C7 H7 109.2
C26 C7 H7 109.2
S1 C7 H7 109.2
N1 C8 C9 110.94(14)
N1 C8 C12 105.12(13)
C9 C8 C12 112.28(14)
N1 C8 H8 109.5
C9 C8 H8 109.5
C12 C8 H8 109.5
O1 C9 O2 124.58(17)
O1 C9 C8 125.35(16)
O2 C9 C8 110.04(15)
O2 C10 C11 107.77(19)
O2 C10 H10A 110.2
C11 C10 H10A 110.2
O2 C10 H10B 110.2
C11 C10 H10B 110.2
H10A C10 H10B 108.5
C10 C11 H11A 109.5
C10 C11 H11B 109.5
H11A C11 H11B 109.5
C10 C11 H11C 109.5
H11A C11 H11C 109.5
H11B C11 H11C 109.5
C13 C12 C26 113.38(14)
C13 C12 C8 114.69(14)
C26 C12 C8 103.67(13)
C13 C12 H12 108.3
C26 C12 H12 108.3
C8 C12 H12 108.3
C14 C13 C18 118.65(16)
C14 C13 C12 120.44(16)
C18 C13 C12 120.90(15)
C15 C14 C13 119.69(18)
C15 C14 H14 120.2
C13 C14 H14 120.2
C14 C15 C16 121.45(17)
C14 C15 Cl1 119.00(16)
C16 C15 Cl1 119.51(15)
C17 C16 C15 119.34(18)
C17 C16 H16 120.3
C15 C16 H16 120.3
C16 C17 C18 119.78(18)
C16 C17 H17 120.1
C18 C17 H17 120.1
O3 C18 C17 116.20(16)
O3 C18 C13 122.67(16)
C17 C18 C13 121.06(17)
C20 C19 C24 121.39(18)
C20 C19 H19 119.3
C24 C19 H19 119.3
C21 C20 C19 118.91(18)
C21 C20 H20 120.5
C19 C20 H20 120.5
C20 C21 C22 121.29(17)
C20 C21 Cl2 118.93(15)
C22 C21 Cl2 119.74(15)
C21 C22 C23 118.94(18)
C21 C22 H22 120.5
C23 C22 H22 120.5
C22 C23 C24 121.22(17)
C22 C23 H23 119.4
C24 C23 H23 119.4
C19 C24 C23 118.24(17)
C19 C24 C25 121.27(16)
C23 C24 C25 120.45(16)
O3 C25 C24 106.17(14)
O3 C25 C26 111.74(14)
C24 C25 C26 115.91(15)
O3 C25 H25 107.6
C24 C25 H25 107.6
C26 C25 H25 107.6
N2 C26 C7 113.04(15)
N2 C26 C12 110.61(15)
C7 C26 C12 104.61(14)
N2 C26 C25 107.95(14)
C7 C26 C25 109.77(14)
C12 C26 C25 110.86(14)
C6 N1 C7 109.75(14)
C6 N1 C8 115.78(14)
C7 N1 C8 111.65(14)
O4 N2 O5 124.22(18)
O4 N2 C26 117.41(16)
O5 N2 C26 118.27(18)
C9 O2 C10 116.02(15)
C18 O3 C25 118.21(13)
C1 S1 C7 88.15(9)

loop_
_geom_bond_atom_site_label_1
_geom_bond_atom_site_label_2
_geom_bond_distance
C1 C2 1.393(3)
C1 C6 1.396(3)
C1 S1 1.757(2)
C2 C3 1.378(3)
C2 H2 0.9300
C3 C4 1.370(3)
C3 H3 0.9300
C4 C5 1.387(3)
C4 H4 0.9300
C5 C6 1.382(3)
C5 H5 0.9300
C6 N1 1.419(2)
C7 N1 1.457(2)
C7 C26 1.529(3)
C7 S1 1.8521(19)
C7 H7 0.9800
C8 N1 1.472(2)
C8 C9 1.526(2)
C8 C12 1.560(2)
C8 H8 0.9800
C9 O1 1.197(2)
C9 O2 1.326(2)
C10 O2 1.461(2)
C10 C11 1.489(3)
C10 H10A 0.9700
C10 H10B 0.9700
C11 H11A 0.9600
C11 H11B 0.9600
C11 H11C 0.9600
C12 C13 1.503(2)
C12 C26 1.535(2)
C12 H12 0.9800
C13 C14 1.387(2)
C13 C18 1.388(3)
C14 C15 1.376(3)
C14 H14 0.9300
C15 C16 1.377(3)
C15 Cl1 1.7397(19)
C16 C17 1.372(3)
C16 H16 0.9300
C17 C18 1.384(3)
C17 H17 0.9300
C18 O3 1.373(2)
C19 C20 1.382(3)
C19 C24 1.384(3)
C19 H19 0.9300
C20 C21 1.372(3)
C20 H20 0.9300
C21 C22 1.379(3)
C21 Cl2 1.7399(18)
C22 C23 1.381(3)
C22 H22 0.9300
C23 C24 1.385(3)
C23 H23 0.9300
C24 C25 1.508(2)
C25 O3 1.428(2)
C25 C26 1.556(2)
C25 H25 0.9800
C26 N2 1.505(2)
N2 O4 1.211(2)
N2 O5 1.212(2)
